data_2007073
loop_
_publ_author_name
'K. R. Justin Thomas'

_publ_section_title
;
 A Novel Cyclotriphosphazene Complex with a Short Transannular
 P&#x00B7;&#x00B7;&#x00B7;P Contact
;
_journal_issue 3
_journal_name_full 'Acta Crystallographica Section C'
_journal_page_first 331
_journal_page_last 333
_journal_paper_doi 10.1107/S0108270197015114
_journal_volume 54
_journal_year 1998
_chemical_formula_iupac '[Co Cl2 (C28 H48 N13 P3)]'
_chemical_formula_structural
;
Co Cl~2~ N~3~P~3~(C~5~N~2~H~7~)~4~(C~4~H~10~)~2~
;
_chemical_formula_sum 'C28 H48 Cl2 Co N13 P3'
_chemical_formula_weight 789.53
_chemical_name_common
;
2,2-di-t-butylamino-4,4,6,6-tetrakis(3,5-dimethylpyrazol-1-yl)-
cycltriphosphazene cobalt(II)chloride
;
_chemical_name_systematic
;
 ?
;
_space_group_IT_number 14
_symmetry_cell_setting monoclinic
_symmetry_space_group_name_Hall '-P 2ybc'
_symmetry_space_group_name_H-M 'P 1 21/c 1'
_audit_creation_method SHELXL
_cell_angle_alpha 90.00
_cell_angle_beta 106.51(3)
_cell_angle_gamma 90.00
_cell_formula_units_Z 4
_cell_length_a 11.503(5)
_cell_length_b 17.843(5)
_cell_length_c 19.132(9)
_cell_measurement_reflns_used 25
_cell_measurement_temperature 293(2)
_cell_measurement_theta_max 18.0
_cell_measurement_theta_min 11.0
_cell_volume 3765(3)
_computing_cell_refinement 'CAD-4 Software'
_computing_data_collection 'CAD-4 Software (Enraf-Nonius, 1989)'
_computing_data_reduction 'HELENA (Spek, 1990b)'
_computing_molecular_graphics 'PLATON (Spek, 1990a)'
_computing_publication_material SHELXL93
_computing_structure_refinement 'SHELXL93 (Sheldrick, 1993)'
_computing_structure_solution 'SHELXS86 (Sheldrick, 1990)'
_diffrn_ambient_temperature 293(2)
_diffrn_measurement_device 'Enraf-Nonius CAD4'
_diffrn_measurement_method \w-2\q
_diffrn_radiation_monochromator graphite
_diffrn_radiation_source 'fine-focus sealed tube'
_diffrn_radiation_type MoK\a
_diffrn_radiation_wavelength 0.71073
_diffrn_reflns_av_R_equivalents 0.0176
_diffrn_reflns_av_sigmaI/netI 0.0225
_diffrn_reflns_limit_h_max 13
_diffrn_reflns_limit_h_min -13
_diffrn_reflns_limit_k_max 21
_diffrn_reflns_limit_k_min 0
_diffrn_reflns_limit_l_max 22
_diffrn_reflns_limit_l_min 0
_diffrn_reflns_number 7210
_diffrn_reflns_theta_max 24.99
_diffrn_reflns_theta_min 2.17
_diffrn_standards_decay_% 0.8
_diffrn_standards_interval_count 100
_diffrn_standards_number 2
_exptl_absorpt_coefficient_mu 0.765
_exptl_absorpt_correction_type none
_exptl_crystal_colour Blue
_exptl_crystal_density_diffrn 1.393
_exptl_crystal_density_meas ?
_exptl_crystal_description Prism
_exptl_crystal_F_000 1652
_exptl_crystal_size_max 0.44
_exptl_crystal_size_mid 0.28
_exptl_crystal_size_min 0.24
_refine_diff_density_max 0.286
_refine_diff_density_min -0.288
_refine_ls_extinction_method none
_refine_ls_goodness_of_fit_all 1.088
_refine_ls_goodness_of_fit_obs 1.057
_refine_ls_matrix_type full
_refine_ls_number_parameters 589
_refine_ls_number_reflns 6605
_refine_ls_number_restraints 0
_refine_ls_restrained_S_all 1.095
_refine_ls_restrained_S_obs 1.057
_refine_ls_R_factor_all 0.0472
_refine_ls_R_factor_obs .0327
_refine_ls_shift/esd_max -0.004
_refine_ls_shift/esd_mean 0.000
_refine_ls_structure_factor_coef Fsqd
_refine_ls_weighting_details 'w = 1/[\s^2^(Fo^2^)+(0.0394P)^2^+2.5753P] where P=(Fo^2^+2Fc^2^)/3'
_refine_ls_weighting_scheme calc
_refine_ls_wR_factor_all 0.0893
_refine_ls_wR_factor_obs .0770
_reflns_number_observed 5393
_reflns_number_total 6609
_reflns_observed_criterion I>2\s(I)
_cod_data_source_file de1067.cif
_cod_data_source_block butco
_cod_depositor_comments
;
The following automatic conversions were performed:
'_symmetry_cell_setting' value 'Monoclinic' changed to 'monoclinic'
according to '/home/saulius/struct/CIF-dictionaries/cif_core.dic'
dictionary named 'cif_core.dic' version 2.4.1 from 2010-06-29.

Automatic conversion script
Id: cif_fix_enum 1527 2010-12-29 10:47:43Z saulius 

The following automatic conversions were performed:

'_symmetry_cell_setting' value 'Monoclinic' changed to 'monoclinic'
according to /home/saulius/struct/CIF-dictionaries/cif_core.dic
dictionary named 'cif_core.dic' version 2.4.1 from
2010-06-29.

'_exptl_absorpt_correction_type' value 'None' changed to
'none' according to
/home/saulius/struct/CIF-dictionaries/cif_core.dic dictionary named
'cif_core.dic' version 2.4.1 from 2010-06-29.

Automatic conversion script
Id: cif_fix_values 1715 2011-07-08 13:25:40Z adriana 

The following automatic conversions were performed:

'_exptl_crystal_density_meas' value 'not measured' was changed to '?'
- the value is perceived as not measured.

Automatic conversion script
Id: cif_fix_values 3008 2015-01-20 13:52:24Z robertas 

The following automatic conversions were performed:

'_refine_ls_weighting_scheme' value 'calc w =
1/[\s^2^(Fo^2^)+(0.0394P)^2^+2.5753P] where P=(Fo^2^+2Fc^2^)/3' was
changed to 'calc'. New tag '_refine_ls_weighting_details' was
created. The value of the new tag was set to 'w =
1/[\s^2^(Fo^2^)+(0.0394P)^2^+2.5753P] where P=(Fo^2^+2Fc^2^)/3'.

Automatic conversion script
Id: cif_fix_values 3143 2015-03-26 13:38:13Z robertas 
;
_cod_original_cell_volume 3765.(3)
_cod_original_sg_symbol_H-M 'P 21/c'
_cod_database_code 2007073
_cod_database_fobs_code 2007073

loop_
_symmetry_equiv_pos_as_xyz
'x, y, z'
'-x, y+1/2, -z+1/2'
'-x, -y, -z'
'x, -y-1/2, z-1/2'

loop_
_atom_site_aniso_label
_atom_site_aniso_U_11
_atom_site_aniso_U_22
_atom_site_aniso_U_33
_atom_site_aniso_U_12
_atom_site_aniso_U_13
_atom_site_aniso_U_23
Co .0309(2) .0352(2) .0332(2) .00537(14) .00647(13) .00245(14)
Cl1 .0443(4) .0912(6) .0730(5) .0024(4) .0278(4) .0092(5)
Cl2 .0671(5) .0605(5) .0372(3) .0052(4) .0166(3) .0053(3)
P1 .0274(3) .0218(3) .0275(3) .0004(2) .0067(2) -.0001(2)
P2 .0301(3) .0232(3) .0293(3) .0011(2) .0111(2) -.0012(2)
P3 .0284(3) .0258(3) .0270(3) -.0001(2) .0104(2) .0009(2)
N1 .0305(10) .0244(10) .0301(10) .0016(8) .0110(8) -.0022(8)
N2 .0275(9) .0235(9) .0324(10) .0017(8) .0089(8) -.0004(8)
N3 .0332(10) .0264(10) .0346(10) -.0023(8) .0154(8) -.0052(8)
N4 .0299(10) .0268(10) .0347(11) -.0004(8) .0030(8) -.0028(8)
N5 .0352(11) .0355(11) .0387(11) .0002(9) -.0020(9) .0012(9)
N6 .0312(10) .0284(10) .0314(10) .0019(8) .0087(8) .0048(8)
N7 .0338(11) .0326(11) .0359(11) .0046(9) .0048(9) .0046(9)
N8 .0399(11) .0242(10) .0373(11) .0057(8) .0120(9) .0001(8)
N9 .0400(12) .0366(12) .0361(11) .0111(9) .0098(9) .0025(9)
N10 .0324(10) .0329(11) .0300(10) -.0013(8) .0105(8) -.0038(8)
N11 .0378(11) .0418(12) .0344(11) -.0024(9) .0080(9) -.0035(9)
N12 .0329(11) .0298(11) .0390(11) -.0026(9) .0058(9) .0043(9)
N13 .0335(11) .0348(11) .0367(11) .0035(9) .0175(9) .0066(9)
C1 .0418(15) .0413(15) .0434(15) -.0060(12) -.0018(12) -.0021(12)
C2 .050(2) .0344(15) .0426(15) -.0097(12) .0047(12) -.0077(12)
C3 .0415(14) .0280(12) .0384(13) -.0035(10) .0093(11) -.0044(10)
C4 .061(2) .066(2) .088(3) .000(2) -.031(2) -.012(2)
C5 .054(2) .034(2) .071(2) .0074(14) .003(2) -.016(2)
C6 .051(2) .0336(13) .0344(13) .0043(12) .0035(11) .0051(11)
C7 .064(2) .044(2) .047(2) .0033(14) .0231(14) .0156(13)
C8 .0459(15) .0375(14) .0479(15) -.0007(12) .0216(12) .0076(12)
C9 .066(2) .058(2) .054(2) .019(2) .000(2) .016(2)
C10 .057(2) .063(2) .102(3) .013(2) .047(2) .033(2)
C11 .055(2) .0381(15) .0431(15) .0191(13) .0134(13) .0039(12)
C12 .073(2) .0308(15) .059(2) .0158(14) .017(2) .0014(13)
C13 .057(2) .0269(13) .052(2) .0036(12) .0209(13) -.0045(11)
C14 .063(2) .061(2) .068(2) .030(2) .002(2) .005(2)
C15 .068(2) .029(2) .090(3) -.0019(15) .011(2) -.010(2)
C16 .055(2) .0360(14) .0305(13) .0025(12) .0112(11) -.0015(11)
C17 .057(2) .0398(15) .0362(14) .0024(12) .0230(12) -.0029(11)
C18 .0416(13) .0292(12) .0380(13) .0023(10) .0202(11) -.0007(10)
C19 .071(2) .065(2) .036(2) -.003(2) .000(2) -.007(2)
C20 .043(2) .058(2) .055(2) -.0071(14) .0255(14) -.014(2)
C21 .0311(12) .0440(14) .0355(13) -.0032(11) .0055(10) .0033(11)
C22 .055(2) .043(2) .066(2) -.012(2) -.001(2) -.002(2)
C23 .057(2) .093(3) .038(2) -.013(2) .0125(15) -.004(2)
C24 .038(2) .061(2) .058(2) .0070(14) .0053(14) .005(2)
C25 .050(2) .0386(14) .0420(14) .0043(12) .0208(12) .0133(11)
C26 .074(2) .070(2) .054(2) .010(2) .037(2) .025(2)
C27 .054(2) .091(3) .061(2) .021(2) .019(2) .038(2)
C28 .104(3) .038(2) .086(3) -.004(2) .039(3) .011(2)

loop_
_atom_site_label
_atom_site_fract_x
_atom_site_fract_y
_atom_site_fract_z
_atom_site_U_iso_or_equiv
_atom_site_thermal_displace_type
_atom_site_calc_flag
_atom_site_refinement_flags
_atom_site_occupancy
_atom_site_disorder_group
_atom_site_type_symbol
Co .55847(3) .24331(2) .15788(2) .03365(10) Uani d . 1 . Co
Cl1 .74390(7) .25704(5) .13860(5) .0672(2) Uani d . 1 . Cl
Cl2 .55497(7) .20713(4) .27207(4) .0546(2) Uani d . 1 . Cl
P1 .31744(5) .33633(3) .08323(3) .02579(13) Uani d . 1 . P
P2 .31038(5) .19385(3) .03479(3) .02695(14) Uani d . 1 . P
P3 .11508(5) .25225(3) .07882(3) .02656(13) Uani d . 1 . P
N1 .2077(2) .32099(10) .11287(10) .0278(4) Uani d . 1 . N
N2 .3940(2) .26541(10) .06815(10) .0277(4) Uani d . 1 . N
N3 .1836(2) .18722(10) .04704(10) .0302(4) Uani d . 1 . N
N4 .4234(2) .38947(11) .14126(10) .0317(4) Uani d . 1 . N
N5 .5331(2) .35761(12) .17839(11) .0391(5) Uani d . 1 . N
N6 .2764(2) .39089(11) .00747(10) .0304(4) Uani d . 1 . N
N7 .1606(2) .42195(11) -.01282(11) .0351(5) Uani d . 1 . N
N8 .4029(2) .12083(11) .07107(11) .0336(4) Uani d . 1 . N
N9 .5180(2) .13432(12) .11607(11) .0378(5) Uani d . 1 . N
N10 .2971(2) .18335(11) -.05511(10) .0314(4) Uani d . 1 . N
N11 .1842(2) .16411(12) -.10143(11) .0385(5) Uani d . 1 . N
N12 .0042(2) .29460(12) .02083(11) .0348(5) Uani d . 1 . N
N13 .0563(2) .21346(12) .13732(11) .0335(5) Uani d . 1 . N
C1 .5936(2) .4102(2) .22209(14) .0450(6) Uani d . 1 . C
C2 .5249(3) .4762(2) .21472(15) .0440(6) Uani d . 1 . C
C3 .4180(2) .46261(13) .16369(13) .0364(5) Uani d . 1 . C
C4 .7181(3) .3955(2) .2721(2) .0821(12) Uani d . 1 . C
H4A .7419(3) .3451(2) .2650(2) .16(2) Uiso calc R 1 . H
H4B .7172(3) .4018(2) .3218(2) .21(3) Uiso calc R 1 . H
H4C .7747(3) .4300(2) .2615(2) .19(3) Uiso calc R 1 . H
C5 .3118(3) .5117(2) .1333(2) .0562(8) Uani d . 1 . C
C6 .1594(2) .46865(14) -.06649(14) .0413(6) Uani d . 1 . C
C7 .2717(3) .4688(2) -.0813(2) .0500(7) Uani d . 1 . C
C8 .3452(2) .42014(15) -.03473(15) .0420(6) Uani d . 1 . C
C9 .0482(3) .5121(2) -.1025(2) .0626(9) Uani d . 1 . C
H9A -.0145(3) .5000(2) -.0803(2) .16(2) Uiso calc R 1 . H
H9B .0215(3) .4996(2) -.1534(2) .102(14) Uiso calc R 1 . H
H9C .0657(3) .5647(2) -.0971(2) .105(15) Uiso calc R 1 . H
C10 .4743(3) .3986(2) -.0265(2) .0690(10) Uani d . 1 . C
H10A .5000(3) .3624(2) .0119(2) .145(19) Uiso calc R 1 . H
H10B .5249(3) .4423(2) -.0148(2) .23(3) Uiso calc R 1 . H
H10C .4807(3) .3774(2) -.0714(2) .21(3) Uiso calc R 1 . H
C11 .5698(3) .0677(2) .13119(15) .0456(7) Uani d . 1 . C
C12 .4895(3) .0117(2) .0969(2) .0545(8) Uani d . 1 . C
C13 .3846(3) .04526(14) .0589(2) .0442(6) Uani d . 1 . C
C14 .6967(4) .0611(2) .1788(2) .0676(10) Uani d . 1 . C
C15 .2692(4) .0135(2) .0119(2) .0644(10) Uani d . 1 . C
C16 .2041(3) .15156(14) -.16495(13) .0406(6) Uani d . 1 . C
C17 .3268(3) .1623(2) -.16126(14) .0424(6) Uani d . 1 . C
C18 .3853(2) .18116(13) -.09137(13) .0344(5) Uani d . 1 . C
C19 .1022(4) .1272(2) -.2286(2) .0606(9) Uani d . 1 . C
C20 .5161(3) .1943(2) -.0559(2) .0495(7) Uani d . 1 . C
C21 -.1018(2) .26819(15) -.03843(13) .0377(6) Uani d . 1 . C
C22 -.1321(3) .1873(2) -.0263(2) .0584(8) Uani d . 1 . C
C23 -.0728(3) .2774(3) -.1107(2) .0628(9) Uani d . 1 . C
C24 -.2074(3) .3185(2) -.0366(2) .0542(8) Uani d . 1 . C
C25 .0974(2) .14901(15) .18744(14) .0418(6) Uani d . 1 . C
C26 .0421(4) .1600(2) .2502(2) .0621(9) Uani d . 1 . C
C27 .2342(3) .1484(3) .2180(2) .0683(11) Uani d . 1 . C
C28 .0503(5) .0769(2) .1469(3) .0738(11) Uani d . 1 . C
H2 .547(3) .5219(18) .2381(15) .054(8) Uiso d . 1 . H
H5A .328(3) .5594(19) .1555(17) .059(9) Uiso d . 1 . H
H5B .247(3) .4929(19) .1426(17) .059(10) Uiso d . 1 . H
H5C .290(4) .518(3) .071(3) .119(15) Uiso d . 1 . H
H7 .297(3) .497(2) -.1111(18) .072(11) Uiso d . 1 . H
H12N .030(2) .3368(16) .0116(14) .040(8) Uiso d . 1 . H
H12 .505(3) -.037(2) .0999(18) .075(11) Uiso d . 1 . H
H13N -.012(3) .2287(18) .1336(17) .056(9) Uiso d . 1 . H
H14A .710(4) .093(3) .220(3) .121(17) Uiso d . 1 . H
H14B .707(4) .017(3) .200(3) .115(17) Uiso d . 1 . H
H14C .752(4) .068(3) .154(3) .121(19) Uiso d . 1 . H
H15A .274(4) -.037(3) .008(2) .107(15) Uiso d . 1 . H
H15B .245(5) .039(3) -.038(3) .15(2) Uiso d . 1 . H
H15C .199(5) .031(3) .018(3) .14(2) Uiso d . 1 . H
H17 .364(3) .1588(18) -.1994(17) .062(9) Uiso d . 1 . H
H19A .108(4) .140(3) -.275(3) .127(18) Uiso d . 1 . H
H19B .100(4) .079(3) -.227(3) .125(19) Uiso d . 1 . H
H19C .030(4) .149(3) -.230(2) .104(16) Uiso d . 1 . H
H20A .537(3) .232(2) -.024(2) .081(12) Uiso d . 1 . H
H20B .559(4) .150(2) -.026(2) .091(13) Uiso d . 1 . H
H20C .559(4) .198(2) -.089(2) .097(14) Uiso d . 1 . H
H22A -.196(3) .1716(17) -.0693(17) .058(9) Uiso d . 1 . H
H22B -.069(3) .1581(18) -.0308(16) .052(9) Uiso d . 1 . H
H22C -.152(3) .181(2) .023(2) .079(11) Uiso d . 1 . H
H23A -.142(3) .265(2) -.149(2) .080(12) Uiso d . 1 . H
H23B -.003(4) .241(2) -.111(2) .091(13) Uiso d . 1 . H
H23C -.049(3) .333(2) -.115(2) .085(12) Uiso d . 1 . H
H24A -.223(3) .3136(19) .0103(19) .067(10) Uiso d . 1 . H
H24B -.274(4) .306(2) -.078(2) .083(11) Uiso d . 1 . H
H24C -.179(3) .372(2) -.0399(18) .075(11) Uiso d . 1 . H
H26A .066(3) .116(2) .283(2) .086(12) Uiso d . 1 . H
H26B .078(4) .203(3) .279(2) .110(17) Uiso d . 1 . H
H26C -.041(3) .1676(19) .2308(18) .067(10) Uiso d . 1 . H
H27A .267(4) .202(3) .241(3) .130(19) Uiso d . 1 . H
H27B .269(3) .128(2) .181(2) .088(13) Uiso d . 1 . H
H27C .254(3) .110(2) .256(2) .091(12) Uiso d . 1 . H
H28A .080(4) .072(2) .104(2) .101(14) Uiso d . 1 . H
H28B .075(3) .038(2) .180(2) .077(11) Uiso d . 1 . H
H28C -.040(4) .078(3) .125(3) .114(17) Uiso d . 1 . H

loop_
_atom_type_symbol
_atom_type_description
_atom_type_scat_dispersion_real
_atom_type_scat_dispersion_imag
_atom_type_scat_source
C C 0.0033 0.0016 'International Tables Vol C Tables 4.2.6.8 and 6.1.1.4'
N N 0.0061 0.0033 'International Tables Vol C Tables 4.2.6.8 and 6.1.1.4'
P P 0.1023 0.0942 'International Tables Vol C Tables 4.2.6.8 and 6.1.1.4'
H H 0.0000 0.0000 'International Tables Vol C Tables 4.2.6.8 and 6.1.1.4'
Co Co 0.3494 0.9721 'International Tables Vol C Tables 4.2.6.8 and 6.1.1.4'
Cl Cl 0.1484 0.1585 'International Tables Vol C Tables 4.2.6.8 and 6.1.1.4'

loop_
_geom_angle_atom_site_label_1
_geom_angle_atom_site_label_2
_geom_angle_atom_site_label_3
_geom_angle
_geom_angle_publ_flag
N9 Co N5 159.31(8) yes
N9 Co N2 79.66(7) yes
N5 Co N2 80.69(7) yes
N9 Co Cl1 98.86(6) yes
N5 Co Cl1 96.40(7) yes
N2 Co Cl1 119.44(6) yes
N9 Co Cl2 92.30(6) yes
N5 Co Cl2 93.11(6) yes
N2 Co Cl2 123.44(6) yes
Cl1 Co Cl2 117.12(4) yes
N1 P1 N2 118.04(10) yes
N1 P1 N4 111.73(10) ?
N2 P1 N4 103.24(10) ?
N1 P1 N6 110.87(10) ?
N2 P1 N6 109.29(10) ?
N4 P1 N6 102.30(10) yes
N1 P1 P2 90.64(7) ?
N2 P1 P2 33.37(7) ?
N4 P1 P2 134.47(7) ?
N6 P1 P2 105.84(7) ?
N3 P2 N2 118.80(10) yes
N3 P2 N10 109.20(10) ?
N2 P2 N10 111.09(10) ?
N3 P2 N8 112.80(11) ?
N2 P2 N8 102.17(10) ?
N10 P2 N8 101.25(10) yes
N3 P2 P1 87.57(7) ?
N2 P2 P1 33.30(7) ?
N10 P2 P1 115.98(7) ?
N8 P2 P1 128.84(8) ?
N3 P3 N13 107.31(11) ?
N3 P3 N12 116.78(11) ?
N13 P3 N12 105.71(12) yes
N3 P3 N1 110.90(10) yes
N13 P3 N1 113.49(11) ?
N12 P3 N1 102.72(11) ?
P1 N1 P3 119.60(11) yes
P1 N2 P2 113.32(11) yes
P1 N2 Co 113.15(10) ?
P2 N2 Co 116.74(10) ?
P2 N3 P3 125.74(12) yes
C3 N4 N5 110.1(2) ?
C3 N4 P1 130.4(2) ?
N5 N4 P1 119.4(2) ?
C1 N5 N4 105.9(2) ?
C1 N5 Co 136.9(2) ?
N4 N5 Co 117.12(14) ?
C8 N6 N7 110.4(2) ?
C8 N6 P1 130.4(2) ?
N7 N6 P1 118.56(15) ?
C6 N7 N6 105.4(2) ?
C13 N8 N9 110.5(2) ?
C13 N8 P2 129.4(2) ?
N9 N8 P2 119.9(2) ?
C11 N9 N8 105.8(2) ?
C11 N9 Co 135.2(2) ?
N8 N9 Co 117.90(14) ?
C18 N10 N11 111.0(2) ?
C18 N10 P2 130.2(2) ?
N11 N10 P2 118.2(2) ?
C16 N11 N10 104.7(2) ?
C21 N12 P3 133.6(2) ?
C25 N13 P3 131.2(2) ?
N5 C1 C2 110.7(2) ?
N5 C1 C4 121.0(3) ?
C2 C1 C4 128.3(3) ?
C3 C2 C1 106.9(2) ?
C2 C3 N4 106.3(2) ?
C2 C3 C5 130.8(2) ?
N4 C3 C5 122.8(2) ?
N7 C6 C7 110.7(2) ?
N7 C6 C9 120.4(3) ?
C7 C6 C9 128.9(3) ?
C8 C7 C6 107.7(2) ?
C7 C8 N6 105.8(2) ?
C7 C8 C10 130.4(3) ?
N6 C8 C10 123.8(2) ?
N9 C11 C12 110.1(2) ?
N9 C11 C14 120.4(3) ?
C12 C11 C14 129.4(3) ?
C13 C12 C11 107.8(3) ?
C12 C13 N8 105.7(3) ?
C12 C13 C15 131.3(3) ?
N8 C13 C15 122.9(3) ?
N11 C16 C17 111.4(2) ?
N11 C16 C19 119.9(3) ?
C17 C16 C19 128.6(3) ?
C18 C17 C16 107.0(2) ?
C17 C18 N10 105.8(2) ?
C17 C18 C20 130.1(2) ?
N10 C18 C20 124.0(2) ?
N12 C21 C22 111.0(2) ?
N12 C21 C24 106.5(2) ?
C22 C21 C24 109.8(3) ?
N12 C21 C23 108.3(2) ?
C22 C21 C23 111.1(3) ?
C24 C21 C23 109.9(3) ?
N13 C25 C27 111.1(2) ?
N13 C25 C28 108.9(3) ?
C27 C25 C28 111.8(3) ?
N13 C25 C26 106.4(2) ?
C27 C25 C26 108.5(3) ?
C28 C25 C26 110.0(3) ?

loop_
_geom_bond_atom_site_label_1
_geom_bond_atom_site_label_2
_geom_bond_site_symmetry_2
_geom_bond_distance
_geom_bond_publ_flag
Co N9 . 2.104(2) yes
Co N5 . 2.113(2) yes
Co N2 . 2.199(2) yes
Co Cl1 . 2.2788(12) yes
Co Cl2 . 2.2893(12) yes
P1 N1 . 1.548(2) yes
P1 N2 . 1.614(2) yes
P1 N4 . 1.688(2) yes
P1 N6 . 1.698(2) yes
P1 P2 . 2.6992(10) yes
P2 N3 . 1.546(2) yes
P2 N2 . 1.617(2) yes
P2 N10 . 1.693(2) yes
P2 N8 . 1.701(2) yes
P3 N3 . 1.615(2) yes
P3 N13 . 1.618(2) yes
P3 N12 . 1.620(2) yes
P3 N1 . 1.634(2) yes
N4 C3 . 1.381(3) ?
N4 N5 . 1.382(3) ?
N5 C1 . 1.317(3) ?
N6 C8 . 1.383(3) ?
N6 N7 . 1.392(3) ?
N7 C6 . 1.319(3) ?
N8 C13 . 1.374(3) ?
N8 N9 . 1.380(3) ?
N9 C11 . 1.324(3) ?
N10 C18 . 1.383(3) ?
N10 N11 . 1.392(3) ?
N11 C16 . 1.318(3) ?
N12 C21 . 1.486(3) ?
N13 C25 . 1.486(3) ?
C1 C2 . 1.403(4) ?
C1 C4 . 1.502(4) ?
C2 C3 . 1.357(4) ?
C3 C5 . 1.482(4) ?
C6 C7 . 1.399(4) ?
C6 C9 . 1.488(4) ?
C7 C8 . 1.354(4) ?
C8 C10 . 1.498(4) ?
C11 C12 . 1.392(4) ?
C11 C14 . 1.489(5) ?
C12 C13 . 1.357(4) ?
C13 C15 . 1.487(5) ?
C16 C17 . 1.407(4) ?
C16 C19 . 1.495(4) ?
C17 C18 . 1.357(4) ?
C18 C20 . 1.483(4) ?
C21 C22 . 1.517(4) ?
C21 C24 . 1.518(4) ?
C21 C23 . 1.521(4) ?
C25 C27 . 1.515(4) ?
C25 C28 . 1.521(5) ?
C25 C26 . 1.523(4) ?

loop_
_geom_torsion_atom_site_label_1
_geom_torsion_atom_site_label_2
_geom_torsion_atom_site_label_3
_geom_torsion_atom_site_label_4
_geom_torsion
N1 P1 P2 N3 13.59(10)
N2 P1 P2 N3 160.51(15)
N4 P1 P2 N3 135.58(13)
N6 P1 P2 N3 -98.34(11)
N1 P1 P2 N2 -146.91(14)
N2 P1 P2 N2 0.0
N4 P1 P2 N2 -24.9(2)
N6 P1 P2 N2 101.15(14)
N1 P1 P2 N10 123.81(11)
N2 P1 P2 N10 -89.28(15)
N4 P1 P2 N10 -114.20(13)
N6 P1 P2 N10 11.88(10)
N1 P1 P2 N8 -104.04(12)
N2 P1 P2 N8 42.9(2)
N4 P1 P2 N8 17.95(14)
N6 P1 P2 N8 144.02(12)
N2 P1 N1 P3 -42.6(2)
N4 P1 N1 P3 -162.07(11)
N6 P1 N1 P3 84.52(14)
P2 P1 N1 P3 -22.72(12)
N3 P3 N1 P1 27.2(2)
N13 P3 N1 P1 148.03(13)
N12 P3 N1 P1 -98.35(14)
N1 P1 N2 P2 38.2(2)
N4 P1 N2 P2 162.01(11)
N6 P1 N2 P2 -89.68(13)
P2 P1 N2 P2 0.0
N1 P1 N2 Co -97.62(12)
N4 P1 N2 Co 26.18(12)
N6 P1 N2 Co 134.49(10)
P2 P1 N2 Co -135.8(2)
N3 P2 N2 P1 -22.4(2)
N10 P2 N2 P1 105.55(13)
N8 P2 N2 P1 -147.18(12)
P1 P2 N2 P1 0.0
N3 P2 N2 Co 111.79(12)
N10 P2 N2 Co -120.30(11)
N8 P2 N2 Co -13.02(12)
P1 P2 N2 Co 134.2(2)
N9 Co N2 P1 150.87(12)
N5 Co N2 P1 -22.60(11)
Cl1 Co N2 P1 -114.73(9)
Cl2 Co N2 P1 64.97(12)
N9 Co N2 P2 16.63(11)
N5 Co N2 P2 -156.83(12)
Cl1 Co N2 P2 111.04(10)
Cl2 Co N2 P2 -69.27(12)
N2 P2 N3 P3 11.0(2)
N10 P2 N3 P3 -117.75(15)
N8 P2 N3 P3 130.51(15)
P1 P2 N3 P3 -1.03(14)
N13 P3 N3 P2 -136.4(2)
N12 P3 N3 P2 105.2(2)
N1 P3 N3 P2 -12.0(2)
N1 P1 N4 C3 -64.9(2)
N2 P1 N4 C3 167.2(2)
N6 P1 N4 C3 53.7(2)
P2 P1 N4 C3 -179.0(2)
N1 P1 N4 N5 110.1(2)
N2 P1 N4 N5 -17.8(2)
N6 P1 N4 N5 -131.3(2)
P2 P1 N4 N5 -4.0(2)
C3 N4 N5 C1 -0.4(3)
P1 N4 N5 C1 -176.4(2)
C3 N4 N5 Co 176.4(2)
P1 N4 N5 Co 0.5(2)
N9 Co N5 C1 169.3(3)
N2 Co N5 C1 -172.2(3)
Cl1 Co N5 C1 -53.3(3)
Cl2 Co N5 C1 64.4(3)
N9 Co N5 N4 -6.2(3)
N2 Co N5 N4 12.2(2)
Cl1 Co N5 N4 131.1(2)
Cl2 Co N5 N4 -111.2(2)
N1 P1 N6 C8 177.4(2)
N2 P1 N6 C8 -50.8(2)
N4 P1 N6 C8 58.2(2)
P2 P1 N6 C8 -85.6(2)
N1 P1 N6 N7 7.9(2)
N2 P1 N6 N7 139.7(2)
N4 P1 N6 N7 -111.4(2)
P2 P1 N6 N7 104.8(2)
C8 N6 N7 C6 0.4(3)
P1 N6 N7 C6 171.9(2)
N3 P2 N8 C13 55.8(3)
N2 P2 N8 C13 -175.5(2)
N10 P2 N8 C13 -60.8(2)
P1 P2 N8 C13 162.0(2)
N3 P2 N8 N9 -129.2(2)
N2 P2 N8 N9 -0.5(2)
N10 P2 N8 N9 114.3(2)
P1 P2 N8 N9 -22.9(2)
C13 N8 N9 C11 0.1(3)
P2 N8 N9 C11 -175.8(2)
C13 N8 N9 Co -169.5(2)
P2 N8 N9 Co 14.5(2)
N5 Co N9 C11 -164.2(3)
N2 Co N9 C11 177.3(3)
Cl1 Co N9 C11 58.8(3)
Cl2 Co N9 C11 -59.1(3)
N5 Co N9 N8 1.6(3)
N2 Co N9 N8 -16.9(2)
Cl1 Co N9 N8 -135.4(2)
Cl2 Co N9 N8 106.7(2)
N3 P2 N10 C18 -176.3(2)
N2 P2 N10 C18 50.7(2)
N8 P2 N10 C18 -57.2(2)
P1 P2 N10 C18 86.8(2)
N3 P2 N10 N11 -5.9(2)
N2 P2 N10 N11 -138.9(2)
N8 P2 N10 N11 113.3(2)
P1 P2 N10 N11 -102.8(2)
C18 N10 N11 C16 -0.9(3)
P2 N10 N11 C16 -173.0(2)
N3 P3 N12 C21 46.6(3)
N13 P3 N12 C21 -72.6(3)
N1 P3 N12 C21 168.2(2)
N3 P3 N13 C25 32.1(3)
N12 P3 N13 C25 157.4(2)
N1 P3 N13 C25 -90.8(2)
N4 N5 C1 C2 0.5(3)
Co N5 C1 C2 -175.4(2)
N4 N5 C1 C4 179.4(3)
Co N5 C1 C4 3.5(5)
N5 C1 C2 C3 -0.4(3)
C4 C1 C2 C3 -179.2(4)
C1 C2 C3 N4 0.1(3)
C1 C2 C3 C5 -179.2(3)
N5 N4 C3 C2 0.2(3)
P1 N4 C3 C2 175.6(2)
N5 N4 C3 C5 179.5(3)
P1 N4 C3 C5 -5.1(4)
N6 N7 C6 C7 -0.2(3)
N6 N7 C6 C9 179.6(2)
N7 C6 C7 C8 0.0(3)
C9 C6 C7 C8 -179.8(3)
C6 C7 C8 N6 0.3(3)
C6 C7 C8 C10 -179.9(3)
N7 N6 C8 C7 -0.4(3)
P1 N6 C8 C7 -170.6(2)
N7 N6 C8 C10 179.8(3)
P1 N6 C8 C10 9.5(4)
N8 N9 C11 C12 -0.3(3)
Co N9 C11 C12 166.7(2)
N8 N9 C11 C14 179.6(3)
Co N9 C11 C14 -13.4(5)
N9 C11 C12 C13 0.4(4)
C14 C11 C12 C13 -179.5(4)
C11 C12 C13 N8 -0.3(3)
C11 C12 C13 C15 179.3(4)
N9 N8 C13 C12 0.1(3)
P2 N8 C13 C12 175.5(2)
N9 N8 C13 C15 -179.5(3)
P2 N8 C13 C15 -4.1(4)
N10 N11 C16 C17 -0.2(3)
N10 N11 C16 C19 178.4(3)
N11 C16 C17 C18 1.1(3)
C19 C16 C17 C18 -177.2(3)
C16 C17 C18 N10 -1.6(3)
C16 C17 C18 C20 175.9(3)
N11 N10 C18 C17 1.5(3)
P2 N10 C18 C17 172.5(2)
N11 N10 C18 C20 -176.1(3)
P2 N10 C18 C20 -5.2(4)
P3 N12 C21 C22 22.1(4)
P3 N12 C21 C24 141.6(2)
P3 N12 C21 C23 -100.2(3)
P3 N13 C25 C27 37.2(4)
P3 N13 C25 C28 -86.3(3)
P3 N13 C25 C26 155.1(3)
